data_7102675
loop_
_publ_author_name
'Hamidov, Hayrullo'
'Jeffery, John C'
'Lynam, Jason M'

_publ_section_title
;
 A nucleic acid base derivative tethered to a ruthenium carbene
 complex: hydrogen bonded dimers in both the solid state and solution?
;
_journal_issue 12
_journal_name_full 'Chemical communications (Cambridge, England)'
_journal_page_first 1364
_journal_page_last 1365
_journal_paper_doi 10.1039/b402592j
_journal_year 2004
_chemical_formula_sum 'C55 H51 F6 N2 O3 P3 Ru'
_chemical_formula_weight 1095.96
_chemical_name_systematic
;
?
;
_space_group_IT_number 2
_symmetry_cell_setting triclinic
_symmetry_space_group_name_Hall '-P 1'
_symmetry_space_group_name_H-M 'P -1'
_atom_sites_solution_hydrogens geom
_atom_sites_solution_primary direct
_atom_sites_solution_secondary difmap
_audit_creation_method SHELXL-97
_cell_angle_alpha 94.691(3)
_cell_angle_beta 91.172(3)
_cell_angle_gamma 112.930(2)
_cell_formula_units_Z 2
_cell_length_a 11.6179(17)
_cell_length_b 14.376(2)
_cell_length_c 16.327(2)
_cell_measurement_temperature 293(2)
_cell_volume 2499.0(6)
_computing_structure_refinement 'SHELXL-97 (Sheldrick, 1997)'
_computing_structure_solution 'SHELXS-97 (Sheldrick, 1990)'
_diffrn_ambient_temperature 173(2)
_diffrn_measured_fraction_theta_full 0.991
_diffrn_measured_fraction_theta_max 0.991
_diffrn_radiation_monochromator graphite
_diffrn_radiation_source 'fine-focus sealed tube'
_diffrn_radiation_type MoK\a
_diffrn_radiation_wavelength 0.71073
_diffrn_reflns_av_R_equivalents 0.0467
_diffrn_reflns_av_sigmaI/netI 0.0775
_diffrn_reflns_limit_h_max 15
_diffrn_reflns_limit_h_min -15
_diffrn_reflns_limit_k_max 18
_diffrn_reflns_limit_k_min -18
_diffrn_reflns_limit_l_max 21
_diffrn_reflns_limit_l_min -21
_diffrn_reflns_number 26728
_diffrn_reflns_theta_full 27.49
_diffrn_reflns_theta_max 27.49
_diffrn_reflns_theta_min 1.91
_exptl_absorpt_coefficient_mu 0.479
_exptl_absorpt_process_details sadabs
_exptl_crystal_colour Orange
_exptl_crystal_density_diffrn 1.457
_exptl_crystal_density_method 'not measured'
_exptl_crystal_description Plate
_exptl_crystal_F_000 1124
_exptl_crystal_size_max 0.1
_exptl_crystal_size_mid 0.1
_exptl_crystal_size_min 0.04
_refine_diff_density_max 0.567
_refine_diff_density_min -0.456
_refine_diff_density_rms 0.071
_refine_ls_extinction_method none
_refine_ls_goodness_of_fit_ref 0.942
_refine_ls_hydrogen_treatment mixed
_refine_ls_matrix_type full
_refine_ls_number_parameters 713
_refine_ls_number_reflns 11354
_refine_ls_number_restraints 289
_refine_ls_restrained_S_all 0.953
_refine_ls_R_factor_all 0.0725
_refine_ls_R_factor_gt 0.0394
_refine_ls_shift/su_max 0.288
_refine_ls_shift/su_mean 0.009
_refine_ls_structure_factor_coef Fsqd
_refine_ls_weighting_details 'calc w=1/[\s^2^(Fo^2^)+(0.0336P)^2^+0.0000P] where P=(Fo^2^+2Fc^2^)/3'
_refine_ls_weighting_scheme calc
_refine_ls_wR_factor_gt 0.0729
_refine_ls_wR_factor_ref 0.0815
_reflns_number_gt 7902
_reflns_number_total 11354
_reflns_threshold_expression >2sigma(I)
_cod_data_source_file b402592j.txt
_cod_data_source_block jasonm
_cod_depositor_comments
;
The following automatic conversions were performed:
'_symmetry_cell_setting' value 'Triclinic' changed to 'triclinic'
according to '/home/saulius/struct/CIF-dictionaries/cif_core.dic'
dictionary named 'cif_core.dic' version 2.4.1 from 2010-06-29.

Automatic conversion script
Id: cif_fix_enum 1527 2010-12-29 10:47:43Z saulius 

The following automatic conversions were performed:

'_diffrn_ambient_temperature' value '-100(2)C' was changed to
'173(2)' - it was converted from degrees Celsius(C) to Kelvins(K).

Automatic conversion script
Id: cif_fix_values 1646 2011-03-28 12:23:43Z adriana 
;
_cod_original_sg_symbol_H-M P-1
_cod_database_code 7102675

loop_
_symmetry_equiv_pos_as_xyz
'x, y, z'
'-x, -y, -z'

loop_
_atom_site_label
_atom_site_type_symbol
_atom_site_fract_x
_atom_site_fract_y
_atom_site_fract_z
_atom_site_U_iso_or_equiv
_atom_site_adp_type
_atom_site_occupancy
_atom_site_symmetry_multiplicity
_atom_site_calc_flag
_atom_site_refinement_flags
_atom_site_disorder_assembly
_atom_site_disorder_group
Ru1 Ru 0.57510(2) 0.706214(16) 0.675317(13) 0.02178(6) Uani 1 1 d . . .
C11 C 0.7014(2) 0.84167(19) 0.66709(15) 0.0236(6) Uani 1 1 d . . .
C12 C 0.7684(2) 0.87698(19) 0.58924(16) 0.0275(6) Uani 1 1 d . . .
H12A H 0.8526 0.8795 0.5972 0.033 Uiso 1 1 calc R . .
H12B H 0.7269 0.8242 0.5450 0.033 Uiso 1 1 calc R . .
N1 N 0.6872(2) 1.07933(17) 0.49758(15) 0.0325(6) Uani 1 1 d . . .
C2 C 0.8001(3) 1.1577(2) 0.48830(18) 0.0351(7) Uani 1 1 d . . .
N3 N 0.9009(2) 1.14024(19) 0.51760(16) 0.0361(6) Uani 1 1 d . . .
C4 C 0.8916(3) 1.0531(2) 0.55058(17) 0.0310(6) Uani 1 1 d . . .
H4 H 0.9644 1.0464 0.5681 0.037 Uiso 1 1 calc R . .
C5 C 0.7803(2) 0.9768(2) 0.55842(16) 0.0271(6) Uani 1 1 d . . .
C6 C 0.6687(3) 0.9882(2) 0.52979(17) 0.0300(6) Uani 1 1 d . . .
O2 O 0.80948(19) 1.23398(15) 0.45811(14) 0.0466(6) Uani 1 1 d . . .
O6 O 0.56113(17) 0.92405(14) 0.53217(13) 0.0392(5) Uani 1 1 d . . .
O11 O 0.74108(16) 0.90667(13) 0.73445(11) 0.0319(4) Uani 1 1 d . . .
C13 C 0.8452(3) 1.0055(2) 0.74021(19) 0.0476(8) Uani 1 1 d . . .
H13A H 0.9149 0.9993 0.7132 0.071 Uiso 1 1 calc R . .
H13B H 0.8692 1.0297 0.7971 0.071 Uiso 1 1 calc R . .
H13C H 0.8200 1.0526 0.7141 0.071 Uiso 1 1 calc R . .
P1 P 0.73543(6) 0.65847(5) 0.72045(4) 0.02348(15) Uani 1 1 d . . .
C21 C 0.7798(2) 0.58558(19) 0.63829(16) 0.0260(6) Uani 1 1 d . . .
C22 C 0.7901(3) 0.4944(2) 0.64935(18) 0.0375(7) Uani 1 1 d . . .
H22 H 0.7742 0.4679 0.7000 0.045 Uiso 1 1 calc R . .
C23 C 0.8240(3) 0.4423(2) 0.5850(2) 0.0435(8) Uani 1 1 d . . .
H23 H 0.8291 0.3806 0.5929 0.052 Uiso 1 1 calc R . .
C24 C 0.8499(3) 0.4803(2) 0.51064(18) 0.0368(7) Uani 1 1 d . . .
H24 H 0.8728 0.4449 0.4682 0.044 Uiso 1 1 calc R . .
C25 C 0.8421(2) 0.5714(2) 0.49870(17) 0.0333(7) Uani 1 1 d . . .
H25 H 0.8605 0.5981 0.4483 0.040 Uiso 1 1 calc R . .
C26 C 0.8067(2) 0.6233(2) 0.56183(17) 0.0304(6) Uani 1 1 d . . .
H26 H 0.8008 0.6844 0.5531 0.036 Uiso 1 1 calc R . .
C31 C 0.7019(3) 0.5733(2) 0.80238(16) 0.0290(6) Uani 1 1 d . . .
C32 C 0.5872(3) 0.4912(2) 0.79736(18) 0.0374(7) Uani 1 1 d . . .
H32 H 0.5285 0.4832 0.7550 0.045 Uiso 1 1 calc R . .
C33 C 0.5597(3) 0.4209(3) 0.8553(2) 0.0515(9) Uani 1 1 d . . .
H33 H 0.4836 0.3651 0.8508 0.062 Uiso 1 1 calc R . .
C34 C 0.6454(4) 0.4339(3) 0.9194(2) 0.0590(10) Uani 1 1 d . . .
H34 H 0.6258 0.3882 0.9593 0.071 Uiso 1 1 calc R . .
C35 C 0.7590(3) 0.5138(3) 0.9246(2) 0.0539(9) Uani 1 1 d . . .
H35 H 0.8168 0.5215 0.9675 0.065 Uiso 1 1 calc R . .
C36 C 0.7892(3) 0.5838(2) 0.86639(18) 0.0399(7) Uani 1 1 d . . .
H36 H 0.8672 0.6374 0.8700 0.048 Uiso 1 1 calc R . .
C41 C 0.8871(2) 0.75993(19) 0.75390(16) 0.0255(6) Uani 1 1 d . . .
C42 C 0.8958(3) 0.8197(2) 0.82718(17) 0.0354(7) Uani 1 1 d . . .
H42 H 0.8276 0.8035 0.8601 0.043 Uiso 1 1 calc R . .
C43 C 1.0044(3) 0.9027(2) 0.85148(19) 0.0441(8) Uani 1 1 d . . .
H43 H 1.0087 0.9421 0.9005 0.053 Uiso 1 1 calc R . .
C44 C 1.1067(3) 0.9278(2) 0.80363(19) 0.0450(8) Uani 1 1 d . . .
H44 H 1.1791 0.9847 0.8195 0.054 Uiso 1 1 calc R . .
C45 C 1.1005(3) 0.8679(2) 0.73238(18) 0.0417(8) Uani 1 1 d . . .
H45 H 1.1697 0.8835 0.7004 0.050 Uiso 1 1 calc R . .
C46 C 0.9918(2) 0.7843(2) 0.70794(17) 0.0333(7) Uani 1 1 d . . .
H46 H 0.9892 0.7438 0.6599 0.040 Uiso 1 1 calc R . .
P2 P 0.51080(6) 0.76253(5) 0.79693(4) 0.02540(16) Uani 1 1 d . . .
C51 C 0.3542(2) 0.6720(2) 0.82117(17) 0.0311(6) Uani 1 1 d . . .
C52 C 0.3358(3) 0.5752(2) 0.84180(17) 0.0363(7) Uani 1 1 d . . .
H52 H 0.4043 0.5575 0.8473 0.044 Uiso 1 1 calc R . .
C53 C 0.2177(3) 0.5051(2) 0.85419(19) 0.0476(8) Uani 1 1 d . . .
H53 H 0.2077 0.4412 0.8687 0.057 Uiso 1 1 calc R . .
C54 C 0.1147(3) 0.5290(3) 0.8453(2) 0.0641(11) Uani 1 1 d . . .
H54 H 0.0352 0.4822 0.8543 0.077 Uiso 1 1 calc R . .
C55 C 0.1311(3) 0.6228(3) 0.8229(3) 0.0743(13) Uani 1 1 d . . .
H55 H 0.0618 0.6391 0.8154 0.089 Uiso 1 1 calc R . .
C56 C 0.2491(3) 0.6937(3) 0.8112(2) 0.0539(10) Uani 1 1 d . . .
H56 H 0.2580 0.7571 0.7964 0.065 Uiso 1 1 calc R . .
C61 C 0.4810(2) 0.8792(2) 0.79291(18) 0.0310(6) Uani 1 1 d . . .
C62 C 0.4822(2) 0.9208(2) 0.71897(19) 0.0345(7) Uani 1 1 d . . .
H62 H 0.4971 0.8892 0.6708 0.041 Uiso 1 1 calc R . .
C63 C 0.4611(3) 1.0093(2) 0.7163(2) 0.0461(8) Uani 1 1 d . . .
H63 H 0.4624 1.0365 0.6664 0.055 Uiso 1 1 calc R . .
C64 C 0.4386(3) 1.0568(2) 0.7864(2) 0.0519(9) Uani 1 1 d . . .
H64 H 0.4255 1.1164 0.7842 0.062 Uiso 1 1 calc R . .
C65 C 0.4351(3) 1.0158(2) 0.8605(2) 0.0514(9) Uani 1 1 d . . .
H65 H 0.4197 1.0479 0.9083 0.062 Uiso 1 1 calc R . .
C66 C 0.4547(3) 0.9269(2) 0.8638(2) 0.0394(7) Uani 1 1 d . . .
H66 H 0.4503 0.8989 0.9136 0.047 Uiso 1 1 calc R . .
C71 C 0.6051(2) 0.7933(2) 0.89549(16) 0.0273(6) Uani 1 1 d . . .
C72 C 0.6847(2) 0.8938(2) 0.92080(17) 0.0326(7) Uani 1 1 d . . .
H72 H 0.6864 0.9454 0.8894 0.039 Uiso 1 1 calc R . .
C73 C 0.7609(3) 0.9172(2) 0.99225(18) 0.0396(7) Uani 1 1 d . . .
H73 H 0.8127 0.9845 1.0084 0.047 Uiso 1 1 calc R . .
C74 C 0.7611(3) 0.8424(3) 1.03981(18) 0.0420(8) Uani 1 1 d . . .
H74 H 0.8120 0.8587 1.0880 0.050 Uiso 1 1 calc R . .
C75 C 0.6846(3) 0.7428(2) 1.01480(18) 0.0396(7) Uani 1 1 d . . .
H75 H 0.6848 0.6916 1.0460 0.048 Uiso 1 1 calc R . .
C76 C 0.6072(3) 0.7181(2) 0.94342(17) 0.0342(7) Uani 1 1 d . . .
H76 H 0.5563 0.6506 0.9275 0.041 Uiso 1 1 calc R . .
C81 C 0.3817(3) 0.6577(2) 0.61940(18) 0.0348(7) Uani 1 1 d . . .
H81 H 0.3285 0.6867 0.6408 0.042 Uiso 1 1 calc R . .
C82 C 0.3932(3) 0.5680(2) 0.64390(17) 0.0334(7) Uani 1 1 d . . .
H82 H 0.3468 0.5267 0.6825 0.040 Uiso 1 1 calc R . .
C83 C 0.4875(3) 0.5545(2) 0.59862(17) 0.0309(7) Uani 1 1 d . . .
H83 H 0.5161 0.5030 0.6031 0.037 Uiso 1 1 calc R . .
C84 C 0.5325(3) 0.6323(2) 0.54468(16) 0.0324(7) Uani 1 1 d . . .
H84 H 0.5950 0.6405 0.5079 0.039 Uiso 1 1 calc R . .
C85 C 0.4652(3) 0.6941(2) 0.55729(17) 0.0350(7) Uani 1 1 d . . .
H85 H 0.4743 0.7500 0.5292 0.042 Uiso 1 1 calc R . .
C91 C 0.1351(5) 0.7486(3) 0.1717(2) 0.0714(13) Uani 1 1 d . . .
C92 C 0.0342(4) 0.7580(3) 0.1300(3) 0.0646(11) Uani 1 1 d . . .
H92 H -0.0383 0.7504 0.1567 0.077 Uiso 1 1 calc R . .
C93 C 0.0437(4) 0.7787(3) 0.0480(3) 0.0619(10) Uani 1 1 d . . .
H93 H -0.0231 0.7844 0.0196 0.074 Uiso 1 1 calc R . .
C94 C 0.1490(5) 0.7906(3) 0.0100(3) 0.0842(14) Uani 1 1 d . . .
H94 H 0.1558 0.8063 -0.0443 0.101 Uiso 1 1 calc R . .
C95 C 0.2433(5) 0.7800(4) 0.0491(4) 0.113(2) Uani 1 1 d . . .
H95 H 0.3137 0.7849 0.0207 0.135 Uiso 1 1 calc R . .
C96 C 0.2404(5) 0.7624(4) 0.1284(4) 0.0999(17) Uani 1 1 d . . .
H96 H 0.3104 0.7595 0.1548 0.120 Uiso 1 1 calc R . .
C97 C 0.1328(6) 0.7262(4) 0.2588(3) 0.139(3) Uani 1 1 d . . .
H97A H 0.0861 0.6550 0.2619 0.209 Uiso 1 1 calc R . .
H97B H 0.0940 0.7643 0.2901 0.209 Uiso 1 1 calc R . .
H97C H 0.2169 0.7447 0.2807 0.209 Uiso 1 1 calc R . .
H1 H 0.612(3) 1.088(3) 0.480(2) 0.083(12) Uiso 1 1 d . . .
H3 H 0.973(3) 1.183(2) 0.5185(18) 0.039(9) Uiso 1 1 d . . .
P3 P 0.23285(8) 0.22345(7) 0.67009(5) 0.0421(2) Uani 1 1 d D . .
F1 F 0.17005(19) 0.22372(16) 0.58100(12) 0.0698(6) Uani 1 1 d D . .
F2 F 0.2929(2) 0.2205(2) 0.75600(14) 0.1025(9) Uani 1 1 d D A .
F3A F 0.1121(12) 0.2238(17) 0.7083(8) 0.103(10) Uani 0.20 1 d PDU A 1
F4A F 0.295(2) 0.3400(7) 0.6769(11) 0.135(15) Uani 0.20 1 d PDU A 1
F5A F 0.3481(12) 0.2157(19) 0.6269(8) 0.130(12) Uani 0.20 1 d PDU A 1
F6A F 0.1665(16) 0.1014(6) 0.6556(9) 0.062(6) Uani 0.20 1 d PDU B 1
F3B F 0.1002(7) 0.1759(10) 0.7037(6) 0.084(5) Uani 0.43 1 d PDU A 2
F4B F 0.2386(13) 0.3320(6) 0.6969(6) 0.091(5) Uani 0.43 1 d PDU A 2
F5B F 0.3638(8) 0.2715(14) 0.6348(7) 0.174(10) Uani 0.43 1 d PDU A 2
F6B F 0.2268(17) 0.1155(9) 0.6420(7) 0.141(9) Uani 0.43 1 d PDU A 2
F3C F 0.1047(8) 0.1452(10) 0.6943(5) 0.068(5) Uani 0.37 1 d PDU A 3
F4C F 0.1962(14) 0.3126(7) 0.7062(7) 0.091(5) Uani 0.37 1 d PDU A 3
F5C F 0.3593(8) 0.3066(9) 0.6431(6) 0.071(3) Uani 0.37 1 d PDU A 3
F6C F 0.2710(15) 0.1371(9) 0.6308(7) 0.087(4) Uani 0.37 1 d PDU A 3

loop_
_atom_site_aniso_label
_atom_site_aniso_U_11
_atom_site_aniso_U_22
_atom_site_aniso_U_33
_atom_site_aniso_U_23
_atom_site_aniso_U_13
_atom_site_aniso_U_12
Ru1 0.02278(11) 0.02036(11) 0.02069(12) -0.00192(8) -0.00315(8) 0.00779(9)
C11 0.0223(13) 0.0278(15) 0.0229(14) 0.0005(11) -0.0032(11) 0.0129(12)
C12 0.0264(14) 0.0276(15) 0.0295(15) 0.0027(12) 0.0013(12) 0.0119(12)
N1 0.0321(14) 0.0288(13) 0.0386(15) 0.0089(11) 0.0020(11) 0.0131(11)
C2 0.0393(17) 0.0317(17) 0.0355(17) 0.0063(14) 0.0055(14) 0.0144(14)
N3 0.0322(15) 0.0319(15) 0.0410(16) 0.0103(12) 0.0063(12) 0.0077(12)
C4 0.0319(15) 0.0315(16) 0.0297(16) 0.0037(13) 0.0058(12) 0.0123(13)
C5 0.0308(15) 0.0269(15) 0.0247(15) 0.0037(12) 0.0031(12) 0.0122(12)
C6 0.0368(16) 0.0271(15) 0.0263(15) 0.0033(12) 0.0028(13) 0.0127(13)
O2 0.0516(13) 0.0303(12) 0.0609(15) 0.0195(11) 0.0088(11) 0.0163(11)
O6 0.0298(11) 0.0306(11) 0.0559(14) 0.0121(10) -0.0010(10) 0.0091(9)
O11 0.0311(10) 0.0258(10) 0.0302(11) -0.0014(9) -0.0026(8) 0.0029(9)
C13 0.055(2) 0.0284(17) 0.0362(18) -0.0016(14) -0.0089(15) -0.0070(15)
P1 0.0252(4) 0.0251(4) 0.0206(4) 0.0005(3) 0.0009(3) 0.0107(3)
C21 0.0275(14) 0.0261(14) 0.0248(15) -0.0009(12) 0.0006(11) 0.0115(12)
C22 0.0495(19) 0.0358(17) 0.0338(17) 0.0013(14) 0.0038(14) 0.0242(15)
C23 0.055(2) 0.0406(18) 0.046(2) -0.0045(16) 0.0013(16) 0.0324(17)
C24 0.0314(16) 0.0452(19) 0.0342(18) -0.0125(14) -0.0020(13) 0.0189(15)
C25 0.0263(15) 0.0448(18) 0.0268(16) -0.0023(13) 0.0019(12) 0.0129(14)
C26 0.0327(15) 0.0313(16) 0.0283(16) -0.0002(12) -0.0006(12) 0.0145(13)
C31 0.0339(15) 0.0337(16) 0.0262(15) 0.0060(12) 0.0064(12) 0.0198(13)
C32 0.0390(17) 0.0375(18) 0.0371(18) 0.0106(14) 0.0049(14) 0.0149(15)
C33 0.059(2) 0.045(2) 0.049(2) 0.0229(17) 0.0166(18) 0.0143(18)
C34 0.082(3) 0.064(3) 0.044(2) 0.0294(19) 0.017(2) 0.037(2)
C35 0.062(2) 0.078(3) 0.038(2) 0.0226(19) 0.0038(17) 0.041(2)
C36 0.0407(18) 0.054(2) 0.0331(17) 0.0115(15) 0.0042(14) 0.0258(16)
C41 0.0250(14) 0.0283(15) 0.0260(15) 0.0010(12) -0.0014(11) 0.0139(12)
C42 0.0270(15) 0.0455(18) 0.0311(17) -0.0064(14) 0.0008(13) 0.0134(14)
C43 0.0311(17) 0.053(2) 0.0378(19) -0.0199(16) -0.0041(14) 0.0100(15)
C44 0.0241(16) 0.053(2) 0.047(2) -0.0123(16) -0.0058(14) 0.0065(15)
C45 0.0269(16) 0.054(2) 0.0362(18) -0.0035(16) 0.0049(13) 0.0083(15)
C46 0.0328(16) 0.0375(17) 0.0274(16) -0.0043(13) -0.0009(13) 0.0131(14)
P2 0.0231(4) 0.0260(4) 0.0255(4) -0.0020(3) 0.0003(3) 0.0088(3)
C51 0.0279(15) 0.0344(16) 0.0292(16) -0.0024(13) 0.0036(12) 0.0115(13)
C52 0.0323(16) 0.0419(18) 0.0276(16) 0.0046(14) 0.0019(13) 0.0066(14)
C53 0.047(2) 0.0402(19) 0.041(2) 0.0060(15) 0.0055(16) 0.0015(16)
C54 0.034(2) 0.057(2) 0.082(3) 0.001(2) 0.0155(19) -0.0034(18)
C55 0.0273(19) 0.059(3) 0.131(4) -0.001(3) 0.015(2) 0.0125(18)
C56 0.0303(18) 0.040(2) 0.090(3) 0.0011(19) 0.0075(18) 0.0130(15)
C61 0.0230(14) 0.0274(15) 0.0415(18) -0.0042(13) 0.0025(13) 0.0104(12)
C62 0.0304(15) 0.0308(16) 0.0438(19) -0.0029(14) -0.0037(13) 0.0150(13)
C63 0.0435(19) 0.0349(18) 0.063(2) 0.0020(16) -0.0067(17) 0.0201(16)
C64 0.0405(19) 0.0358(19) 0.083(3) -0.0072(19) -0.0052(19) 0.0219(16)
C65 0.0417(19) 0.047(2) 0.067(3) -0.0187(18) 0.0058(17) 0.0241(17)
C66 0.0321(16) 0.0413(18) 0.0460(19) -0.0054(15) 0.0061(14) 0.0175(15)
C71 0.0231(14) 0.0372(16) 0.0220(14) -0.0033(12) 0.0048(11) 0.0134(13)
C72 0.0320(15) 0.0355(16) 0.0278(16) -0.0025(13) 0.0026(12) 0.0118(13)
C73 0.0350(17) 0.0448(19) 0.0339(17) -0.0145(15) -0.0037(14) 0.0141(15)
C74 0.0363(17) 0.063(2) 0.0272(17) -0.0090(16) -0.0033(14) 0.0235(17)
C75 0.0386(17) 0.057(2) 0.0270(17) 0.0058(15) 0.0039(14) 0.0225(16)
C76 0.0290(15) 0.0401(18) 0.0315(16) 0.0005(14) 0.0048(13) 0.0118(14)
C81 0.0313(16) 0.0321(16) 0.0383(18) -0.0108(13) -0.0149(14) 0.0132(13)
C82 0.0325(16) 0.0266(15) 0.0293(16) -0.0040(12) -0.0098(13) 0.0006(13)
C83 0.0390(17) 0.0222(14) 0.0297(16) -0.0082(12) -0.0100(13) 0.0126(13)
C84 0.0343(16) 0.0327(16) 0.0217(15) -0.0069(12) -0.0065(12) 0.0062(13)
C85 0.0425(17) 0.0260(15) 0.0300(16) 0.0013(13) -0.0190(14) 0.0077(14)
C91 0.126(4) 0.031(2) 0.056(3) 0.0035(18) -0.008(3) 0.030(2)
C92 0.069(3) 0.049(2) 0.072(3) -0.006(2) 0.016(2) 0.021(2)
C93 0.062(3) 0.063(3) 0.065(3) -0.008(2) -0.006(2) 0.031(2)
C94 0.106(4) 0.086(3) 0.089(3) 0.030(3) 0.025(3) 0.062(3)
C95 0.088(4) 0.127(5) 0.151(6) 0.073(4) 0.046(4) 0.059(4)
C96 0.071(3) 0.084(4) 0.144(5) 0.021(4) -0.019(4) 0.030(3)
C97 0.269(8) 0.096(4) 0.075(4) -0.001(3) -0.021(4) 0.099(5)
P3 0.0430(5) 0.0462(5) 0.0362(5) 0.0125(4) 0.0053(4) 0.0148(4)
F1 0.0733(14) 0.0884(16) 0.0488(13) 0.0222(11) -0.0021(11) 0.0302(13)
F2 0.123(2) 0.121(2) 0.0591(16) 0.0210(15) -0.0289(15) 0.0423(18)
F3A 0.073(13) 0.15(3) 0.083(12) -0.053(15) 0.016(10) 0.049(16)
F4A 0.083(18) 0.036(9) 0.26(4) 0.075(14) -0.049(19) -0.013(9)
F5A 0.041(12) 0.24(3) 0.14(2) 0.03(2) -0.003(13) 0.082(16)
F6A 0.075(9) 0.026(6) 0.084(14) -0.015(7) -0.023(11) 0.024(7)
F3B 0.065(5) 0.056(8) 0.078(6) -0.046(4) 0.041(4) -0.027(4)
F4B 0.137(13) 0.024(4) 0.065(5) 0.007(4) 0.013(7) -0.020(5)
F5B 0.067(9) 0.29(2) 0.144(14) 0.030(12) 0.056(8) 0.047(11)
F6B 0.28(2) 0.164(13) 0.082(7) 0.049(7) 0.094(10) 0.188(15)
F3C 0.071(6) 0.059(9) 0.033(5) 0.011(6) 0.011(4) -0.021(5)
F4C 0.140(12) 0.037(7) 0.108(8) 0.024(6) 0.079(8) 0.040(9)
F5C 0.049(7) 0.081(6) 0.058(6) 0.031(4) 0.008(5) -0.009(4)
F6C 0.152(11) 0.094(8) 0.054(6) 0.003(6) 0.022(9) 0.092(7)

loop_
_atom_type_symbol
_atom_type_description
_atom_type_scat_dispersion_real
_atom_type_scat_dispersion_imag
_atom_type_scat_source
Ru Ru -1.2594 0.8363 'International Tables Vol C Tables 4.2.6.8 and 6.1.1.4'
C C 0.0033 0.0016 'International Tables Vol C Tables 4.2.6.8 and 6.1.1.4'
H H 0.0000 0.0000 'International Tables Vol C Tables 4.2.6.8 and 6.1.1.4'
N N 0.0061 0.0033 'International Tables Vol C Tables 4.2.6.8 and 6.1.1.4'
O O 0.0106 0.0060 'International Tables Vol C Tables 4.2.6.8 and 6.1.1.4'
P P 0.1023 0.0942 'International Tables Vol C Tables 4.2.6.8 and 6.1.1.4'
F F 0.0171 0.0103 'International Tables Vol C Tables 4.2.6.8 and 6.1.1.4'

loop_
_geom_angle_atom_site_label_1
_geom_angle_atom_site_label_2
_geom_angle_atom_site_label_3
_geom_angle
C11 Ru1 C81 121.58(10)
C11 Ru1 C85 96.92(10)
C81 Ru1 C85 36.61(10)
C11 Ru1 C84 104.98(10)
C81 Ru1 C84 61.14(11)
C85 Ru1 C84 36.22(10)
C11 Ru1 C83 139.31(11)
C81 Ru1 C83 60.87(10)
C85 Ru1 C83 60.50(10)
C84 Ru1 C83 36.65(10)
C11 Ru1 C82 157.32(10)
C81 Ru1 C82 37.10(10)
C85 Ru1 C82 60.97(10)
C84 Ru1 C82 60.88(11)
C83 Ru1 C82 35.87(10)
C11 Ru1 P2 90.65(8)
C81 Ru1 P2 89.37(8)
C85 Ru1 P2 118.35(8)
C84 Ru1 P2 150.49(8)
C83 Ru1 P2 129.36(8)
C82 Ru1 P2 95.68(8)
C11 Ru1 P1 88.31(7)
C81 Ru1 P1 147.65(7)
C85 Ru1 P1 137.69(8)
C84 Ru1 P1 101.89(7)
C83 Ru1 P1 88.80(7)
C82 Ru1 P1 111.17(7)
P2 Ru1 P1 103.47(3)
O11 C11 C12 116.2(2)
O11 C11 Ru1 119.31(18)
C12 C11 Ru1 124.29(18)
C5 C12 C11 121.2(2)
C2 N1 C6 127.0(2)
O2 C2 N3 123.5(3)
O2 C2 N1 123.5(3)
N3 C2 N1 112.9(2)
C4 N3 C2 124.0(3)
C5 C4 N3 122.1(3)
C4 C5 C6 118.0(2)
C4 C5 C12 122.9(2)
C6 C5 C12 118.9(2)
O6 C6 N1 119.3(2)
O6 C6 C5 124.8(2)
N1 C6 C5 115.9(3)
C11 O11 C13 125.6(2)
C41 P1 C31 104.29(12)
C41 P1 C21 101.56(12)
C31 P1 C21 101.45(12)
C41 P1 Ru1 117.60(8)
C31 P1 Ru1 117.55(9)
C21 P1 Ru1 112.07(8)
C22 C21 C26 117.9(3)
C22 C21 P1 122.7(2)
C26 C21 P1 119.42(19)
C21 C22 C23 120.3(3)
C24 C23 C22 121.0(3)
C23 C24 C25 119.6(3)
C24 C25 C26 119.9(3)
C25 C26 C21 121.2(3)
C32 C31 C36 118.9(3)
C32 C31 P1 118.0(2)
C36 C31 P1 122.9(2)
C31 C32 C33 120.5(3)
C34 C33 C32 120.0(3)
C35 C34 C33 120.1(3)
C34 C35 C36 120.8(3)
C35 C36 C31 119.8(3)
C46 C41 C42 118.0(3)
C46 C41 P1 123.5(2)
C42 C41 P1 118.4(2)
C43 C42 C41 120.8(3)
C42 C43 C44 120.5(3)
C45 C44 C43 119.4(3)
C44 C45 C46 120.3(3)
C41 C46 C45 121.0(3)
C61 P2 C71 100.18(12)
C61 P2 C51 100.58(12)
C71 P2 C51 104.46(12)
C61 P2 Ru1 115.17(10)
C71 P2 Ru1 122.61(8)
C51 P2 Ru1 111.08(9)
C56 C51 C52 117.3(3)
C56 C51 P2 121.3(2)
C52 C51 P2 121.1(2)
C53 C52 C51 121.2(3)
C54 C53 C52 120.4(3)
C55 C54 C53 118.9(3)
C54 C55 C56 120.9(3)
C55 C56 C51 121.2(3)
C62 C61 C66 118.3(3)
C62 C61 P2 120.7(2)
C66 C61 P2 120.9(2)
C61 C62 C63 120.6(3)
C64 C63 C62 120.6(3)
C63 C64 C65 119.8(3)
C64 C65 C66 120.1(3)
C65 C66 C61 120.5(3)
C76 C71 C72 117.9(2)
C76 C71 P2 121.9(2)
C72 C71 P2 120.1(2)
C73 C72 C71 120.6(3)
C74 C73 C72 121.0(3)
C73 C74 C75 118.9(3)
C74 C75 C76 120.8(3)
C75 C76 C71 120.8(3)
C85 C81 C82 107.9(3)
C85 C81 Ru1 72.44(15)
C82 C81 Ru1 73.46(15)
C83 C82 C81 106.8(3)
C83 C82 Ru1 71.50(15)
C81 C82 Ru1 69.44(15)
C82 C83 C84 109.1(2)
C82 C83 Ru1 72.63(15)
C84 C83 Ru1 71.42(15)
C85 C84 C83 107.3(3)
C85 C84 Ru1 71.40(15)
C83 C84 Ru1 71.93(15)
C84 C85 C81 108.8(2)
C84 C85 Ru1 72.38(15)
C81 C85 Ru1 70.94(15)
C96 C91 C92 117.0(4)
C96 C91 C97 120.0(5)
C92 C91 C97 122.9(5)
C93 C92 C91 119.3(4)
C94 C93 C92 120.1(4)
C95 C94 C93 120.5(5)
C94 C95 C96 121.9(5)
C95 C96 C91 121.1(5)
F4A P3 F3A 92.7(7)
F4A P3 F5B 63.0(10)
F3A P3 F5B 155.6(9)
F4A P3 F3C 134.3(10)
F3A P3 F3C 41.6(10)
F5B P3 F3C 162.6(9)
F4A P3 F6B 153.2(9)
F3A P3 F6B 113.9(8)
F5B P3 F6B 90.2(6)
F3C P3 F6B 72.4(9)
F4A P3 F3B 116.6(8)
F3A P3 F3B 24.0(7)
F5B P3 F3B 178.7(6)
F3C P3 F3B 17.6(8)
F6B P3 F3B 90.0(6)
F4A P3 F2 91.6(5)
F3A P3 F2 92.2(5)
F5B P3 F2 91.3(4)
F3C P3 F2 89.7(3)
F6B P3 F2 90.5(4)
F3B P3 F2 89.9(4)
F4A P3 F4B 26.5(9)
F3A P3 F4B 66.3(7)
F5B P3 F4B 89.5(6)
F3C P3 F4B 107.8(8)
F6B P3 F4B 179.2(5)
F3B P3 F4B 90.2(5)
F2 P3 F4B 90.3(3)
F4A P3 F6C 133.7(11)
F3A P3 F6C 133.4(10)
F5B P3 F6C 70.7(10)
F3C P3 F6C 92.0(6)
F6B P3 F6C 19.6(10)
F3B P3 F6C 109.6(8)
F2 P3 F6C 91.3(4)
F4B P3 F6C 160.1(8)
F4A P3 F5A 90.9(7)
F3A P3 F5A 175.5(7)
F5B P3 F5A 27.8(10)
F3C P3 F5A 134.8(10)
F6B P3 F5A 62.4(9)
F3B P3 F5A 152.5(8)
F2 P3 F5A 90.4(5)
F4B P3 F5A 117.3(9)
F6C P3 F5A 42.9(10)
F4A P3 F4C 44.7(11)
F3A P3 F4C 48.1(9)
F5B P3 F4C 107.7(9)
F3C P3 F4C 89.6(6)
F6B P3 F4C 162.0(8)
F3B P3 F4C 72.0(7)
F2 P3 F4C 90.5(4)
F4B P3 F4C 18.2(7)
F6C P3 F4C 177.6(6)
F5A P3 F4C 135.5(10)
F4A P3 F5C 43.5(10)
F3A P3 F5C 136.0(9)
F5B P3 F5C 19.6(10)
F3C P3 F5C 176.7(6)
F6B P3 F5C 109.7(9)
F3B P3 F5C 160.0(7)
F2 P3 F5C 92.8(3)
F4B P3 F5C 70.0(8)
F6C P3 F5C 90.1(6)
F5A P3 F5C 47.4(10)
F4C P3 F5C 88.2(5)

loop_
_geom_bond_atom_site_label_1
_geom_bond_atom_site_label_2
_geom_bond_distance
Ru1 C11 1.946(3)
Ru1 C81 2.226(3)
Ru1 C85 2.246(2)
Ru1 C84 2.258(3)
Ru1 C83 2.265(3)
Ru1 C82 2.280(3)
Ru1 P2 2.3292(8)
Ru1 P1 2.3466(7)
C11 O11 1.331(3)
C11 C12 1.522(4)
C12 C5 1.516(3)
N1 C2 1.378(4)
N1 C6 1.391(3)
C2 O2 1.206(3)
C2 N3 1.375(4)
N3 C4 1.371(3)
C4 C5 1.347(4)
C5 C6 1.443(4)
C6 O6 1.234(3)
O11 C13 1.458(3)
P1 C41 1.833(3)
P1 C31 1.833(3)
P1 C21 1.839(3)
C21 C22 1.387(4)
C21 C26 1.395(4)
C22 C23 1.393(4)
C23 C24 1.363(4)
C24 C25 1.377(4)
C25 C26 1.385(4)
C31 C32 1.389(4)
C31 C36 1.398(4)
C32 C33 1.391(4)
C33 C34 1.380(5)
C34 C35 1.367(5)
C35 C36 1.390(4)
C41 C46 1.383(4)
C41 C42 1.393(4)
C42 C43 1.379(4)
C43 C44 1.379(4)
C44 C45 1.373(4)
C45 C46 1.384(4)
P2 C61 1.846(3)
P2 C71 1.849(3)
P2 C51 1.852(3)
C51 C56 1.383(4)
C51 C52 1.394(4)
C52 C53 1.381(4)
C53 C54 1.376(5)
C54 C55 1.368(5)
C55 C56 1.381(4)
C61 C62 1.388(4)
C61 C66 1.397(4)
C62 C63 1.390(4)
C63 C64 1.366(5)
C64 C65 1.384(5)
C65 C66 1.387(4)
C71 C76 1.393(4)
C71 C72 1.400(4)
C72 C73 1.386(4)
C73 C74 1.378(4)
C74 C75 1.380(4)
C75 C76 1.391(4)
C81 C85 1.405(4)
C81 C82 1.434(4)
C82 C83 1.400(4)
C83 C84 1.422(4)
C84 C85 1.400(4)
C91 C96 1.380(6)
C91 C92 1.400(5)
C91 C97 1.481(6)
C92 C93 1.392(5)
C93 C94 1.340(5)
C94 C95 1.323(6)
C95 C96 1.337(7)
P3 F4A 1.537(9)
P3 F3A 1.549(9)
P3 F5B 1.551(8)
P3 F3C 1.559(8)
P3 F6B 1.556(8)
P3 F3B 1.555(8)
P3 F2 1.565(2)
P3 F4B 1.561(7)
P3 F6C 1.568(9)
P3 F5A 1.564(10)
P3 F4C 1.575(8)
P3 F5C 1.589(8)
